data_8102506
loop_
_publ_author_name
'Yu-Fang Wang'
'Yong-Hua Zhang'
'Li-Ya Wang'

_publ_section_title
;
 Crystal structure of
 monoaqua-[2-(4-pyridyl)-4,4,5,5,-tetramethylimidazoline-1-oxyl-3-oxide]dicyanamidolead(II),
 Pb(H2O)(C12H16N3O2)2(C2N3)2
;
_journal_issue 4
_journal_name_full 'Zeitschrift f\"ur Kristallographie - New Crystal Structures'
_journal_page_first 579
_journal_volume 224
_journal_year 2009
_chemical_formula_sum 'C28 H34 N12 O5 Pb'
_chemical_formula_weight 825.86
_space_group_IT_number 2
_symmetry_cell_setting triclinic
_symmetry_space_group_name_Hall '-P 1'
_symmetry_space_group_name_H-M 'P -1'
_atom_sites_solution_hydrogens geom
_atom_sites_solution_primary direct
_atom_sites_solution_secondary difmap
_audit_creation_method SHELXL-97
_cell_angle_alpha 108.3670(10)
_cell_angle_beta 93.9010(10)
_cell_angle_gamma 101.3980(10)
_cell_formula_units_Z 2
_cell_length_a 7.1782(5)
_cell_length_b 13.6925(10)
_cell_length_c 17.5957(13)
_cell_measurement_reflns_used 5176
_cell_measurement_temperature 291(2)
_cell_measurement_theta_max 28.26
_cell_measurement_theta_min 2.33
_cell_volume 1593.1(2)
_computing_cell_refinement 'Bruker SMART'
_computing_data_collection 'Bruker SMART'
_computing_data_reduction 'Bruker SAINT'
_computing_molecular_graphics 'Bruker SHELXTL'
_computing_publication_material 'Bruker SHELXTL'
_computing_structure_refinement 'SHELXL-97 (Sheldrick, 1997)'
_computing_structure_solution 'SHELXS-97 (Sheldrick, 1990)'
_diffrn_ambient_temperature 291(2)
_diffrn_measured_fraction_theta_full 0.994
_diffrn_measured_fraction_theta_max 0.994
_diffrn_measurement_device_type 'CCD area detector'
_diffrn_measurement_method 'phi and omega scans'
_diffrn_radiation_monochromator graphite
_diffrn_radiation_source 'fine-focus sealed tube'
_diffrn_radiation_type MoK\a
_diffrn_radiation_wavelength 0.71073
_diffrn_reflns_av_R_equivalents 0.0131
_diffrn_reflns_av_sigmaI/netI 0.0187
_diffrn_reflns_limit_h_max 8
_diffrn_reflns_limit_h_min -8
_diffrn_reflns_limit_k_max 16
_diffrn_reflns_limit_k_min -16
_diffrn_reflns_limit_l_max 20
_diffrn_reflns_limit_l_min -21
_diffrn_reflns_number 12032
_diffrn_reflns_theta_full 25.50
_diffrn_reflns_theta_max 25.50
_diffrn_reflns_theta_min 2.33
_diffrn_standards_number 0
_exptl_absorpt_coefficient_mu 5.353
_exptl_absorpt_correction_T_max 0.4295
_exptl_absorpt_correction_T_min 0.2427
_exptl_absorpt_correction_type multi-scan
_exptl_absorpt_process_details sadabs
_exptl_crystal_colour black
_exptl_crystal_density_diffrn 1.722
_exptl_crystal_density_method 'not measured'
_exptl_crystal_description block
_exptl_crystal_F_000 816
_exptl_crystal_size_max 0.37
_exptl_crystal_size_mid 0.26
_exptl_crystal_size_min 0.19
_refine_diff_density_max 0.902
_refine_diff_density_min -0.843
_refine_diff_density_rms 0.083
_refine_ls_extinction_method none
_refine_ls_goodness_of_fit_ref 1.049
_refine_ls_hydrogen_treatment mixed
_refine_ls_matrix_type full
_refine_ls_number_parameters 431
_refine_ls_number_reflns 5912
_refine_ls_number_restraints 3
_refine_ls_restrained_S_all 1.049
_refine_ls_R_factor_all 0.0178
_refine_ls_R_factor_gt 0.0165
_refine_ls_shift/su_max 0.002
_refine_ls_shift/su_mean 0.000
_refine_ls_structure_factor_coef Fsqd
_refine_ls_weighting_details 'calc w=1/[\s^2^(Fo^2^)+(0.0244P)^2^+0.5751P] where P=(Fo^2^+2Fc^2^)/3'
_refine_ls_weighting_scheme calc
_refine_ls_wR_factor_gt 0.0411
_refine_ls_wR_factor_ref 0.0416
_reflns_number_gt 5649
_reflns_number_total 5912
_reflns_threshold_expression >2sigma(I)
_cod_data_source_file 1267-2702.cff
_cod_data_source_block b
_cod_depositor_comments
;
The following automatic conversions were performed:
'_symmetry_cell_setting' value 'Triclinic' changed to 'triclinic'
according to '/home/saulius/struct/CIF-dictionaries/cif_core.dic'
dictionary named 'cif_core.dic' version 2.4.1 from 2010-06-29.

Automatic conversion script
Id: cif_fix_enum 1555 2011-01-17 13:19:09Z saulius 
;
_cod_original_sg_symbol_H-M P-1
_cod_database_code 8102506

loop_
_symmetry_equiv_pos_as_xyz
'x, y, z'
'-x, -y, -z'

loop_
_atom_site_label
_atom_site_type_symbol
_atom_site_fract_x
_atom_site_fract_y
_atom_site_fract_z
_atom_site_U_iso_or_equiv
_atom_site_adp_type
_atom_site_occupancy
_atom_site_symmetry_multiplicity
_atom_site_calc_flag
_atom_site_refinement_flags
_atom_site_disorder_assembly
_atom_site_disorder_group
Pb1 Pb 0.792203(12) 1.004253(7) 0.294350(5) 0.02595(4) Uani 1 1 d . . .
O1 O 0.9135(3) 1.57949(16) 0.34114(15) 0.0502(5) Uani 1 1 d . . .
O2 O 0.3073(3) 1.46703(15) 0.40059(14) 0.0458(5) Uani 1 1 d . . .
O3 O 1.1847(3) 0.51620(15) 0.08654(14) 0.0464(5) Uani 1 1 d . . .
O4 O 0.5808(3) 0.42207(16) 0.15578(15) 0.0515(6) Uani 1 1 d . . .
O5 O 0.6155(3) 0.97970(18) 0.16574(11) 0.0417(5) Uani 1 1 d D . .
N1 N 0.7157(3) 1.18596(16) 0.32291(12) 0.0304(4) Uani 1 1 d . . .
N2 N 0.7514(3) 1.58000(16) 0.36653(13) 0.0301(4) Uani 1 1 d . . .
N3 N 0.4587(3) 1.52524(15) 0.38901(13) 0.0284(4) Uani 1 1 d . . .
N4 N 0.8215(3) 0.81653(16) 0.19000(13) 0.0348(5) Uani 1 1 d . . .
N5 N 1.0319(3) 0.46226(16) 0.10092(13) 0.0301(5) Uani 1 1 d . . .
N6 N 0.7400(3) 0.41620(16) 0.12814(13) 0.0305(4) Uani 1 1 d . . .
N7 N 1.0566(4) 1.0847(2) 0.22205(15) 0.0462(6) Uani 1 1 d . . .
N8 N 1.2516(4) 1.0197(3) 0.11679(16) 0.0547(7) Uani 1 1 d . . .
N9 N 1.2432(4) 1.0317(2) -0.01954(16) 0.0562(7) Uani 1 1 d . . .
N10 N 0.4461(4) 0.9401(2) 0.30676(17) 0.0556(7) Uani 1 1 d . . .
N11 N 0.2179(5) 0.9801(3) 0.40175(19) 0.0675(9) Uani 1 1 d . . .
N12 N 0.2123(5) 0.9491(2) 0.53221(17) 0.0617(8) Uani 1 1 d . . .
C1 C 0.5382(4) 1.20062(19) 0.31126(15) 0.0313(5) Uani 1 1 d . . .
H1 H 0.4358 1.1416 0.2940 0.038 Uiso 1 1 calc R . .
C2 C 0.4999(3) 1.29897(19) 0.32366(15) 0.0295(5) Uani 1 1 d . . .
H2 H 0.3746 1.3056 0.3145 0.035 Uiso 1 1 calc R . .
C3 C 0.6518(3) 1.38815(18) 0.35006(14) 0.0268(5) Uani 1 1 d . . .
C4 C 0.8378(3) 1.37374(19) 0.36239(15) 0.0298(5) Uani 1 1 d . . .
H4 H 0.9427 1.4313 0.3802 0.036 Uiso 1 1 calc R . .
C5 C 0.8618(4) 1.27196(19) 0.34754(15) 0.0304(5) Uani 1 1 d . . .
H5 H 0.9857 1.2626 0.3550 0.036 Uiso 1 1 calc R . .
C6 C 0.6200(3) 1.49459(19) 0.36684(15) 0.0278(5) Uani 1 1 d . . .
C7 C 0.6916(4) 1.68092(19) 0.40741(15) 0.0286(5) Uani 1 1 d . . .
C8 C 0.4695(4) 1.63843(19) 0.39347(15) 0.0287(5) Uani 1 1 d . . .
C9 C 0.7809(4) 1.7179(2) 0.49580(17) 0.0431(7) Uani 1 1 d . . .
H9A H 0.7355 1.6643 0.5189 0.065 Uiso 1 1 calc R . .
H9B H 0.7453 1.7820 0.5250 0.065 Uiso 1 1 calc R . .
H9C H 0.9181 1.7308 0.4991 0.065 Uiso 1 1 calc R . .
C10 C 0.7650(4) 1.7631(2) 0.36869(18) 0.0408(6) Uani 1 1 d . . .
H10A H 0.9026 1.7834 0.3796 0.061 Uiso 1 1 calc R . .
H10B H 0.7134 1.8240 0.3907 0.061 Uiso 1 1 calc R . .
H10C H 0.7254 1.7337 0.3113 0.061 Uiso 1 1 calc R . .
C11 C 0.3646(4) 1.6918(2) 0.46121(18) 0.0435(7) Uani 1 1 d . . .
H11A H 0.2297 1.6600 0.4476 0.065 Uiso 1 1 calc R . .
H11B H 0.3859 1.7657 0.4683 0.065 Uiso 1 1 calc R . .
H11C H 0.4122 1.6833 0.5105 0.065 Uiso 1 1 calc R . .
C12 C 0.3745(4) 1.6328(2) 0.31156(17) 0.0379(6) Uani 1 1 d . . .
H12A H 0.4393 1.5959 0.2696 0.057 Uiso 1 1 calc R . .
H12B H 0.3820 1.7032 0.3105 0.057 Uiso 1 1 calc R . .
H12C H 0.2423 1.5959 0.3030 0.057 Uiso 1 1 calc R . .
C13 C 0.6682(4) 0.7353(2) 0.15892(16) 0.0348(6) Uani 1 1 d . . .
H13 H 0.5487 0.7505 0.1523 0.042 Uiso 1 1 calc R . .
C14 C 0.6773(4) 0.6305(2) 0.13615(15) 0.0320(5) Uani 1 1 d . . .
H14 H 0.5668 0.5767 0.1152 0.038 Uiso 1 1 calc R . .
C15 C 0.8570(4) 0.60707(18) 0.14541(15) 0.0281(5) Uani 1 1 d . . .
C16 C 1.0179(4) 0.69089(19) 0.17526(15) 0.0312(5) Uani 1 1 d . . .
H16 H 1.1399 0.6782 0.1808 0.037 Uiso 1 1 calc R . .
C17 C 0.9931(4) 0.7929(2) 0.19651(16) 0.0350(6) Uani 1 1 d . . .
H17 H 1.1014 0.8483 0.2165 0.042 Uiso 1 1 calc R . .
C18 C 0.8761(3) 0.49772(19) 0.12502(15) 0.0284(5) Uani 1 1 d . . .
C19 C 1.0137(4) 0.34967(19) 0.09937(15) 0.0288(5) Uani 1 1 d . . .
C20 C 0.7914(4) 0.31237(19) 0.08858(15) 0.0289(5) Uani 1 1 d . . .
C21 C 1.1107(4) 0.2903(2) 0.03159(18) 0.0441(7) Uani 1 1 d . . .
H21A H 1.0608 0.2961 -0.0184 0.066 Uiso 1 1 calc R . .
H21B H 1.0862 0.2172 0.0273 0.066 Uiso 1 1 calc R . .
H21C H 1.2465 0.3201 0.0429 0.066 Uiso 1 1 calc R . .
C22 C 1.1128(4) 0.3573(2) 0.18127(18) 0.0402(6) Uani 1 1 d . . .
H22A H 1.2474 0.3880 0.1864 0.060 Uiso 1 1 calc R . .
H22B H 1.0956 0.2878 0.1852 0.060 Uiso 1 1 calc R . .
H22C H 1.0578 0.4008 0.2237 0.060 Uiso 1 1 calc R . .
C23 C 0.6959(4) 0.2730(2) 0.00032(17) 0.0440(7) Uani 1 1 d . . .
H23A H 0.5595 0.2644 -0.0013 0.066 Uiso 1 1 calc R . .
H23B H 0.7241 0.2064 -0.0280 0.066 Uiso 1 1 calc R . .
H23C H 0.7443 0.3237 -0.0250 0.066 Uiso 1 1 calc R . .
C24 C 0.7154(4) 0.2341(2) 0.13052(18) 0.0411(6) Uani 1 1 d . . .
H24A H 0.7612 0.2646 0.1874 0.062 Uiso 1 1 calc R . .
H24B H 0.7594 0.1705 0.1084 0.062 Uiso 1 1 calc R . .
H24C H 0.5777 0.2177 0.1223 0.062 Uiso 1 1 calc R . .
C25 C 1.1410(4) 1.0551(2) 0.16902(16) 0.0354(6) Uani 1 1 d . . .
C26 C 1.2394(4) 1.0285(2) 0.04432(18) 0.0388(6) Uani 1 1 d . . .
C27 C 0.3463(4) 0.9577(2) 0.35537(18) 0.0425(7) Uani 1 1 d . . .
C28 C 0.2223(5) 0.9620(2) 0.4716(2) 0.0466(7) Uani 1 1 d . . .
H1W H 0.510(2) 0.993(3) 0.1568(17) 0.057(10) Uiso 1 1 d D . .
H2W H 0.667(4) 0.964(3) 0.1245(13) 0.072(12) Uiso 1 1 d D . .

loop_
_atom_site_aniso_label
_atom_site_aniso_U_11
_atom_site_aniso_U_22
_atom_site_aniso_U_33
_atom_site_aniso_U_23
_atom_site_aniso_U_13
_atom_site_aniso_U_12
Pb1 0.03057(6) 0.02572(6) 0.02384(6) 0.00874(4) 0.00797(4) 0.00958(4)
O1 0.0317(10) 0.0444(12) 0.0798(16) 0.0242(11) 0.0245(10) 0.0091(9)
O2 0.0309(10) 0.0390(11) 0.0775(15) 0.0297(11) 0.0238(10) 0.0088(8)
O3 0.0348(10) 0.0388(11) 0.0766(15) 0.0301(11) 0.0262(10) 0.0098(8)
O4 0.0334(11) 0.0440(12) 0.0808(16) 0.0211(11) 0.0280(11) 0.0104(9)
O5 0.0387(11) 0.0660(14) 0.0286(10) 0.0188(10) 0.0102(9) 0.0242(10)
N1 0.0357(11) 0.0284(11) 0.0271(11) 0.0074(9) 0.0046(9) 0.0107(9)
N2 0.0234(10) 0.0290(11) 0.0388(12) 0.0123(9) 0.0082(9) 0.0057(8)
N3 0.0243(10) 0.0269(10) 0.0376(12) 0.0149(9) 0.0094(9) 0.0060(8)
N4 0.0449(13) 0.0273(11) 0.0319(12) 0.0076(9) 0.0015(10) 0.0129(10)
N5 0.0290(11) 0.0276(11) 0.0388(12) 0.0158(9) 0.0116(9) 0.0083(8)
N6 0.0262(10) 0.0259(10) 0.0389(12) 0.0097(9) 0.0079(9) 0.0059(8)
N7 0.0422(14) 0.0549(15) 0.0436(14) 0.0184(12) 0.0158(12) 0.0095(12)
N8 0.0500(15) 0.093(2) 0.0401(14) 0.0307(14) 0.0174(12) 0.0408(15)
N9 0.0646(18) 0.075(2) 0.0383(16) 0.0212(14) 0.0184(13) 0.0298(15)
N10 0.0400(14) 0.076(2) 0.0456(15) 0.0224(14) 0.0082(12) -0.0023(13)
N11 0.069(2) 0.098(2) 0.0555(18) 0.0384(18) 0.0255(16) 0.0370(18)
N12 0.074(2) 0.073(2) 0.0357(15) 0.0104(14) 0.0146(14) 0.0220(16)
C1 0.0341(13) 0.0258(12) 0.0305(13) 0.0067(10) 0.0018(10) 0.0047(10)
C2 0.0257(12) 0.0306(13) 0.0322(13) 0.0097(10) 0.0015(10) 0.0090(10)
C3 0.0274(12) 0.0269(12) 0.0267(12) 0.0091(10) 0.0053(10) 0.0067(10)
C4 0.0259(12) 0.0292(13) 0.0310(13) 0.0069(10) 0.0028(10) 0.0046(10)
C5 0.0286(12) 0.0341(13) 0.0290(13) 0.0089(11) 0.0013(10) 0.0122(10)
C6 0.0248(12) 0.0272(12) 0.0326(13) 0.0113(10) 0.0057(10) 0.0058(9)
C7 0.0326(13) 0.0237(12) 0.0283(13) 0.0081(10) 0.0030(10) 0.0053(10)
C8 0.0319(13) 0.0252(12) 0.0302(13) 0.0095(10) 0.0065(10) 0.0085(10)
C9 0.0458(16) 0.0438(16) 0.0336(15) 0.0119(13) -0.0037(12) 0.0011(13)
C10 0.0464(16) 0.0321(14) 0.0438(16) 0.0175(12) 0.0064(13) 0.0010(12)
C11 0.0468(16) 0.0436(16) 0.0414(16) 0.0088(13) 0.0146(13) 0.0196(13)
C12 0.0376(14) 0.0386(15) 0.0386(15) 0.0169(12) -0.0018(12) 0.0071(12)
C13 0.0374(14) 0.0367(14) 0.0332(14) 0.0109(11) 0.0009(11) 0.0182(12)
C14 0.0302(13) 0.0328(13) 0.0315(13) 0.0082(11) 0.0024(10) 0.0089(10)
C15 0.0330(13) 0.0243(12) 0.0277(12) 0.0085(10) 0.0050(10) 0.0084(10)
C16 0.0289(13) 0.0324(13) 0.0336(13) 0.0130(11) -0.0005(10) 0.0084(10)
C17 0.0396(15) 0.0269(13) 0.0342(14) 0.0077(11) -0.0014(11) 0.0044(11)
C18 0.0269(12) 0.0259(12) 0.0336(13) 0.0108(10) 0.0067(10) 0.0068(10)
C19 0.0340(13) 0.0244(12) 0.0305(13) 0.0100(10) 0.0075(10) 0.0102(10)
C20 0.0346(13) 0.0228(12) 0.0285(13) 0.0082(10) 0.0055(10) 0.0050(10)
C21 0.0502(17) 0.0407(16) 0.0460(17) 0.0117(13) 0.0170(14) 0.0221(13)
C22 0.0393(15) 0.0406(15) 0.0428(16) 0.0191(13) -0.0010(12) 0.0077(12)
C23 0.0471(17) 0.0434(16) 0.0350(15) 0.0102(13) -0.0027(13) 0.0038(13)
C24 0.0490(16) 0.0302(14) 0.0456(16) 0.0177(12) 0.0098(13) 0.0036(12)
C25 0.0293(13) 0.0445(15) 0.0338(14) 0.0158(12) 0.0034(11) 0.0078(11)
C26 0.0353(15) 0.0458(16) 0.0374(16) 0.0110(13) 0.0093(12) 0.0174(12)
C27 0.0386(15) 0.0488(17) 0.0379(16) 0.0175(13) 0.0022(13) 0.0011(13)
C28 0.0478(17) 0.0442(17) 0.0404(18) 0.0037(14) 0.0105(14) 0.0096(13)

loop_
_atom_type_symbol
_atom_type_description
_atom_type_scat_dispersion_real
_atom_type_scat_dispersion_imag
_atom_type_scat_source
C C 0.0033 0.0016 'International Tables Vol C Tables 4.2.6.8 and 6.1.1.4'
H H 0.0000 0.0000 'International Tables Vol C Tables 4.2.6.8 and 6.1.1.4'
N N 0.0061 0.0033 'International Tables Vol C Tables 4.2.6.8 and 6.1.1.4'
O O 0.0106 0.0060 'International Tables Vol C Tables 4.2.6.8 and 6.1.1.4'
Pb Pb -3.3944 10.1111 'International Tables Vol C Tables 4.2.6.8 and 6.1.1.4'

loop_
_geom_angle_atom_site_label_1
_geom_angle_atom_site_label_2
_geom_angle_atom_site_label_3
_geom_angle
_geom_angle_site_symmetry_1
_geom_angle_site_symmetry_3
_geom_angle_publ_flag
O5 Pb1 N10 74.69(8) . . ?
O5 Pb1 N1 79.75(7) . . ?
N10 Pb1 N1 85.77(9) . . ?
O5 Pb1 N7 77.73(8) . . ?
N10 Pb1 N7 151.33(9) . . ?
N1 Pb1 N7 81.76(7) . . ?
O5 Pb1 N4 72.41(7) . . ?
N10 Pb1 N4 94.51(9) . . ?
N1 Pb1 N4 150.98(7) . . ?
N7 Pb1 N4 84.44(8) . . ?
Pb1 O5 H1W 128(2) . . ?
Pb1 O5 H2W 120(2) . . ?
H1W O5 H2W 111.8(17) . . ?
C1 N1 C5 117.6(2) . . ?
C1 N1 Pb1 123.85(16) . . ?
C5 N1 Pb1 118.52(16) . . ?
O1 N2 C6 126.2(2) . . ?
O1 N2 C7 122.2(2) . . ?
C6 N2 C7 111.37(19) . . ?
O2 N3 C6 126.4(2) . . ?
O2 N3 C8 122.13(19) . . ?
C6 N3 C8 111.36(19) . . ?
C17 N4 C13 117.1(2) . . ?
C17 N4 Pb1 115.80(16) . . ?
C13 N4 Pb1 121.63(17) . . ?
O3 N5 C18 126.5(2) . . ?
O3 N5 C19 122.33(19) . . ?
C18 N5 C19 110.99(19) . . ?
O4 N6 C18 126.4(2) . . ?
O4 N6 C20 122.5(2) . . ?
C18 N6 C20 111.02(19) . . ?
C25 N7 Pb1 138.0(2) . . ?
C25 N8 C26 122.7(3) . . ?
C27 N10 Pb1 137.2(2) . . ?
C27 N11 C28 120.6(3) . . ?
N1 C1 C2 123.2(2) . . ?
N1 C1 H1 118.4 . . ?
C2 C1 H1 118.4 . . ?
C1 C2 C3 119.0(2) . . ?
C1 C2 H2 120.5 . . ?
C3 C2 H2 120.5 . . ?
C2 C3 C4 118.2(2) . . ?
C2 C3 C6 121.6(2) . . ?
C4 C3 C6 120.1(2) . . ?
C5 C4 C3 118.5(2) . . ?
C5 C4 H4 120.8 . . ?
C3 C4 H4 120.8 . . ?
N1 C5 C4 123.5(2) . . ?
N1 C5 H5 118.3 . . ?
C4 C5 H5 118.3 . . ?
N3 C6 N2 108.6(2) . . ?
N3 C6 C3 125.9(2) . . ?
N2 C6 C3 125.4(2) . . ?
N2 C7 C10 110.1(2) . . ?
N2 C7 C9 106.0(2) . . ?
C10 C7 C9 110.6(2) . . ?
N2 C7 C8 99.81(18) . . ?
C10 C7 C8 115.4(2) . . ?
C9 C7 C8 113.8(2) . . ?
N3 C8 C11 109.9(2) . . ?
N3 C8 C12 106.2(2) . . ?
C11 C8 C12 111.0(2) . . ?
N3 C8 C7 99.83(18) . . ?
C11 C8 C7 115.4(2) . . ?
C12 C8 C7 113.4(2) . . ?
C7 C9 H9A 109.5 . . ?
C7 C9 H9B 109.5 . . ?
H9A C9 H9B 109.5 . . ?
C7 C9 H9C 109.5 . . ?
H9A C9 H9C 109.5 . . ?
H9B C9 H9C 109.5 . . ?
C7 C10 H10A 109.5 . . ?
C7 C10 H10B 109.5 . . ?
H10A C10 H10B 109.5 . . ?
C7 C10 H10C 109.5 . . ?
H10A C10 H10C 109.5 . . ?
H10B C10 H10C 109.5 . . ?
C8 C11 H11A 109.5 . . ?
C8 C11 H11B 109.5 . . ?
H11A C11 H11B 109.5 . . ?
C8 C11 H11C 109.5 . . ?
H11A C11 H11C 109.5 . . ?
H11B C11 H11C 109.5 . . ?
C8 C12 H12A 109.5 . . ?
C8 C12 H12B 109.5 . . ?
H12A C12 H12B 109.5 . . ?
C8 C12 H12C 109.5 . . ?
H12A C12 H12C 109.5 . . ?
H12B C12 H12C 109.5 . . ?
N4 C13 C14 123.8(2) . . ?
N4 C13 H13 118.1 . . ?
C14 C13 H13 118.1 . . ?
C13 C14 C15 118.3(2) . . ?
C13 C14 H14 120.8 . . ?
C15 C14 H14 120.8 . . ?
C16 C15 C14 118.3(2) . . ?
C16 C15 C18 120.6(2) . . ?
C14 C15 C18 121.1(2) . . ?
C17 C16 C15 118.8(2) . . ?
C17 C16 H16 120.6 . . ?
C15 C16 H16 120.6 . . ?
N4 C17 C16 123.6(2) . . ?
N4 C17 H17 118.2 . . ?
C16 C17 H17 118.2 . . ?
N5 C18 N6 109.1(2) . . ?
N5 C18 C15 125.8(2) . . ?
N6 C18 C15 125.1(2) . . ?
N5 C19 C21 110.2(2) . . ?
N5 C19 C22 106.1(2) . . ?
C21 C19 C22 110.5(2) . . ?
N5 C19 C20 99.81(18) . . ?
C21 C19 C20 115.6(2) . . ?
C22 C19 C20 113.7(2) . . ?
N6 C20 C24 110.1(2) . . ?
N6 C20 C23 105.9(2) . . ?
C24 C20 C23 110.6(2) . . ?
N6 C20 C19 100.09(18) . . ?
C24 C20 C19 115.3(2) . . ?
C23 C20 C19 113.9(2) . . ?
C19 C21 H21A 109.5 . . ?
C19 C21 H21B 109.5 . . ?
H21A C21 H21B 109.5 . . ?
C19 C21 H21C 109.5 . . ?
H21A C21 H21C 109.5 . . ?
H21B C21 H21C 109.5 . . ?
C19 C22 H22A 109.5 . . ?
C19 C22 H22B 109.5 . . ?
H22A C22 H22B 109.5 . . ?
C19 C22 H22C 109.5 . . ?
H22A C22 H22C 109.5 . . ?
H22B C22 H22C 109.5 . . ?
C20 C23 H23A 109.5 . . ?
C20 C23 H23B 109.5 . . ?
H23A C23 H23B 109.5 . . ?
C20 C23 H23C 109.5 . . ?
H23A C23 H23C 109.5 . . ?
H23B C23 H23C 109.5 . . ?
C20 C24 H24A 109.5 . . ?
C20 C24 H24B 109.5 . . ?
H24A C24 H24B 109.5 . . ?
C20 C24 H24C 109.5 . . ?
H24A C24 H24C 109.5 . . ?
H24B C24 H24C 109.5 . . ?
N7 C25 N8 172.1(3) . . ?
N9 C26 N8 173.6(3) . . ?
N10 C27 N11 171.3(3) . . ?
N12 C28 N11 174.4(4) . . ?

loop_
_geom_bond_atom_site_label_1
_geom_bond_atom_site_label_2
_geom_bond_distance
_geom_bond_site_symmetry_2
_geom_bond_publ_flag
Pb1 O5 2.4092(18) . ?
Pb1 N10 2.515(3) . ?
Pb1 N1 2.556(2) . ?
Pb1 N7 2.611(2) . ?
Pb1 N4 2.705(2) . ?
O1 N2 1.275(3) . ?
O2 N3 1.284(3) . ?
O3 N5 1.284(3) . ?
O4 N6 1.279(3) . ?
O5 H1W 0.828(10) . ?
O5 H2W 0.826(10) . ?
N1 C1 1.341(3) . ?
N1 C5 1.342(3) . ?
N2 C6 1.351(3) . ?
N2 C7 1.504(3) . ?
N3 C6 1.349(3) . ?
N3 C8 1.513(3) . ?
N4 C17 1.341(3) . ?
N4 C13 1.341(3) . ?
N5 C18 1.348(3) . ?
N5 C19 1.512(3) . ?
N6 C18 1.348(3) . ?
N6 C20 1.504(3) . ?
N7 C25 1.157(3) . ?
N8 C25 1.296(4) . ?
N8 C26 1.316(4) . ?
N9 C26 1.140(4) . ?
N10 C27 1.151(4) . ?
N11 C27 1.291(4) . ?
N11 C28 1.328(5) . ?
N12 C28 1.140(4) . ?
C1 C2 1.380(3) . ?
C1 H1 0.9300 . ?
C2 C3 1.394(3) . ?
C2 H2 0.9300 . ?
C3 C4 1.400(3) . ?
C3 C6 1.460(3) . ?
C4 C5 1.383(3) . ?
C4 H4 0.9300 . ?
C5 H5 0.9300 . ?
C7 C10 1.518(3) . ?
C7 C9 1.525(4) . ?
C7 C8 1.559(3) . ?
C8 C11 1.520(3) . ?
C8 C12 1.525(4) . ?
C9 H9A 0.9600 . ?
C9 H9B 0.9600 . ?
C9 H9C 0.9600 . ?
C10 H10A 0.9600 . ?
C10 H10B 0.9600 . ?
C10 H10C 0.9600 . ?
C11 H11A 0.9600 . ?
C11 H11B 0.9600 . ?
C11 H11C 0.9600 . ?
C12 H12A 0.9600 . ?
C12 H12B 0.9600 . ?
C12 H12C 0.9600 . ?
C13 C14 1.380(4) . ?
C13 H13 0.9300 . ?
C14 C15 1.400(3) . ?
C14 H14 0.9300 . ?
C15 C16 1.393(3) . ?
C15 C18 1.462(3) . ?
C16 C17 1.378(3) . ?
C16 H16 0.9300 . ?
C17 H17 0.9300 . ?
C19 C21 1.514(3) . ?
C19 C22 1.527(4) . ?
C19 C20 1.555(3) . ?
C20 C24 1.521(3) . ?
C20 C23 1.534(4) . ?
C21 H21A 0.9600 . ?
C21 H21B 0.9600 . ?
C21 H21C 0.9600 . ?
C22 H22A 0.9600 . ?
C22 H22B 0.9600 . ?
C22 H22C 0.9600 . ?
C23 H23A 0.9600 . ?
C23 H23B 0.9600 . ?
C23 H23C 0.9600 . ?
C24 H24A 0.9600 . ?
C24 H24B 0.9600 . ?
C24 H24C 0.9600 . ?

loop_
_geom_hbond_atom_site_label_D
_geom_hbond_atom_site_label_H
_geom_hbond_atom_site_label_A
_geom_hbond_distance_DH
_geom_hbond_distance_HA
_geom_hbond_distance_DA
_geom_hbond_angle_DHA
_geom_hbond_site_symmetry_A
O5 H2W N9 0.826(10) 2.009(16) 2.799(3) 160(3) 2_775
O5 H1W N8 0.828(10) 2.080(12) 2.902(3) 172(3) 1_455

loop_
_geom_torsion_atom_site_label_1
_geom_torsion_atom_site_label_2
_geom_torsion_atom_site_label_3
_geom_torsion_atom_site_label_4
_geom_torsion
_geom_torsion_site_symmetry_1
_geom_torsion_site_symmetry_2
_geom_torsion_site_symmetry_3
_geom_torsion_site_symmetry_4
_geom_torsion_publ_flag
O5 Pb1 N1 C1 53.63(19) . . . . ?
N10 Pb1 N1 C1 -21.6(2) . . . . ?
N7 Pb1 N1 C1 132.6(2) . . . . ?
N4 Pb1 N1 C1 70.1(2) . . . . ?
O5 Pb1 N1 C5 -123.22(18) . . . . ?
N10 Pb1 N1 C5 161.60(19) . . . . ?
N7 Pb1 N1 C5 -44.29(18) . . . . ?
N4 Pb1 N1 C5 -106.7(2) . . . . ?
O5 Pb1 N4 C17 141.1(2) . . . . ?
N10 Pb1 N4 C17 -146.56(19) . . . . ?
N1 Pb1 N4 C17 124.02(19) . . . . ?
N7 Pb1 N4 C17 62.20(19) . . . . ?
O5 Pb1 N4 C13 -65.77(19) . . . . ?
N10 Pb1 N4 C13 6.6(2) . . . . ?
N1 Pb1 N4 C13 -82.8(2) . . . . ?
N7 Pb1 N4 C13 -144.6(2) . . . . ?
O5 Pb1 N7 C25 -70.7(3) . . . . ?
N10 Pb1 N7 C25 -86.7(4) . . . . ?
N1 Pb1 N7 C25 -151.9(3) . . . . ?
N4 Pb1 N7 C25 2.5(3) . . . . ?
O5 Pb1 N10 C27 -140.7(4) . . . . ?
N1 Pb1 N10 C27 -60.1(4) . . . . ?
N7 Pb1 N10 C27 -124.4(4) . . . . ?
N4 Pb1 N10 C27 149.0(4) . . . . ?
C5 N1 C1 C2 -0.3(4) . . . . ?
Pb1 N1 C1 C2 -177.13(19) . . . . ?
N1 C1 C2 C3 -0.4(4) . . . . ?
C1 C2 C3 C4 0.4(4) . . . . ?
C1 C2 C3 C6 -177.9(2) . . . . ?
C2 C3 C4 C5 0.2(4) . . . . ?
C6 C3 C4 C5 178.6(2) . . . . ?
C1 N1 C5 C4 1.0(4) . . . . ?
Pb1 N1 C5 C4 178.01(19) . . . . ?
C3 C4 C5 N1 -1.0(4) . . . . ?
O2 N3 C6 N2 -175.7(2) . . . . ?
C8 N3 C6 N2 8.4(3) . . . . ?
O2 N3 C6 C3 1.4(4) . . . . ?
C8 N3 C6 C3 -174.5(2) . . . . ?
O1 N2 C6 N3 -172.7(2) . . . . ?
C7 N2 C6 N3 12.4(3) . . . . ?
O1 N2 C6 C3 10.3(4) . . . . ?
C7 N2 C6 C3 -164.7(2) . . . . ?
C2 C3 C6 N3 26.4(4) . . . . ?
C4 C3 C6 N3 -151.9(2) . . . . ?
C2 C3 C6 N2 -157.0(2) . . . . ?
C4 C3 C6 N2 24.7(4) . . . . ?
O1 N2 C7 C10 36.6(3) . . . . ?
C6 N2 C7 C10 -148.2(2) . . . . ?
O1 N2 C7 C9 -83.1(3) . . . . ?
C6 N2 C7 C9 92.1(2) . . . . ?
O1 N2 C7 C8 158.4(2) . . . . ?
C6 N2 C7 C8 -26.4(2) . . . . ?
O2 N3 C8 C11 38.1(3) . . . . ?
C6 N3 C8 C11 -145.8(2) . . . . ?
O2 N3 C8 C12 -82.0(3) . . . . ?
C6 N3 C8 C12 94.1(2) . . . . ?
O2 N3 C8 C7 159.9(2) . . . . ?
C6 N3 C8 C7 -24.0(3) . . . . ?
N2 C7 C8 N3 27.8(2) . . . . ?
C10 C7 C8 N3 145.7(2) . . . . ?
C9 C7 C8 N3 -84.7(2) . . . . ?
N2 C7 C8 C11 145.5(2) . . . . ?
C10 C7 C8 C11 -96.5(3) . . . . ?
C9 C7 C8 C11 33.0(3) . . . . ?
N2 C7 C8 C12 -84.8(2) . . . . ?
C10 C7 C8 C12 33.2(3) . . . . ?
C9 C7 C8 C12 162.7(2) . . . . ?
C17 N4 C13 C14 2.1(4) . . . . ?
Pb1 N4 C13 C14 -150.7(2) . . . . ?
N4 C13 C14 C15 -0.4(4) . . . . ?
C13 C14 C15 C16 -1.6(4) . . . . ?
C13 C14 C15 C18 177.9(2) . . . . ?
C14 C15 C16 C17 1.8(4) . . . . ?
C18 C15 C16 C17 -177.7(2) . . . . ?
C13 N4 C17 C16 -1.9(4) . . . . ?
Pb1 N4 C17 C16 152.6(2) . . . . ?
C15 C16 C17 N4 -0.1(4) . . . . ?
O3 N5 C18 N6 175.6(2) . . . . ?
C19 N5 C18 N6 -9.4(3) . . . . ?
O3 N5 C18 C15 -5.0(4) . . . . ?
C19 N5 C18 C15 170.0(2) . . . . ?
O4 N6 C18 N5 172.9(2) . . . . ?
C20 N6 C18 N5 -11.3(3) . . . . ?
O4 N6 C18 C15 -6.6(4) . . . . ?
C20 N6 C18 C15 169.2(2) . . . . ?
C16 C15 C18 N5 -28.2(4) . . . . ?
C14 C15 C18 N5 152.3(3) . . . . ?
C16 C15 C18 N6 151.2(3) . . . . ?
C14 C15 C18 N6 -28.3(4) . . . . ?
O3 N5 C19 C21 -38.2(3) . . . . ?
C18 N5 C19 C21 146.6(2) . . . . ?
O3 N5 C19 C22 81.5(3) . . . . ?
C18 N5 C19 C22 -93.7(2) . . . . ?
O3 N5 C19 C20 -160.2(2) . . . . ?
C18 N5 C19 C20 24.6(3) . . . . ?
O4 N6 C20 C24 -36.3(3) . . . . ?
C18 N6 C20 C24 147.7(2) . . . . ?
O4 N6 C20 C23 83.2(3) . . . . ?
C18 N6 C20 C23 -92.8(2) . . . . ?
O4 N6 C20 C19 -158.2(2) . . . . ?
C18 N6 C20 C19 25.8(3) . . . . ?
N5 C19 C20 N6 -27.9(2) . . . . ?
C21 C19 C20 N6 -146.0(2) . . . . ?
C22 C19 C20 N6 84.7(2) . . . . ?
N5 C19 C20 C24 -145.9(2) . . . . ?
C21 C19 C20 C24 96.0(3) . . . . ?
C22 C19 C20 C24 -33.3(3) . . . . ?
N5 C19 C20 C23 84.7(2) . . . . ?
C21 C19 C20 C23 -33.4(3) . . . . ?
C22 C19 C20 C23 -162.7(2) . . . . ?
Pb1 N7 C25 N8 -84(2) . . . . ?
C26 N8 C25 N7 -168(2) . . . . ?
C25 N8 C26 N9 177(3) . . . . ?
Pb1 N10 C27 N11 125(2) . . . . ?
C28 N11 C27 N10 169(2) . . . . ?
C27 N11 C28 N12 -175(4) . . . . ?
